data_4088651
loop_
_publ_author_name
'Reiners, Matthias'
'Baabe, Dirk'
'Freytag, Matthias'
'Jones, Peter G.'
'Walter, Marc D.'

_publ_section_title
;
 Closing the Gap: Preparation and Characterization of the First Half-Open
 and Open Manganocene Complexes
;
_journal_issue 11
_journal_name_full Organometallics
_journal_page_first 1986
_journal_paper_doi 10.1021/acs.organomet.6b00281
_journal_volume 35
_journal_year 2016
_chemical_formula_sum 'C30 H50 Mn'
_chemical_formula_weight 465.64
_space_group_IT_number 14
_space_group_name_Hall '-P 2ybc'
_space_group_name_H-M_alt 'P 1 21/c 1'
_symmetry_cell_setting monoclinic
_symmetry_space_group_name_H-M 'P 1 21/c 1'
_atom_sites_solution_hydrogens geom
_atom_sites_solution_primary direct
_atom_sites_solution_secondary difmap
_audit_creation_method SHELXL-97
_cell_angle_alpha 90.00
_cell_angle_beta 92.203(3)
_cell_angle_gamma 90.00
_cell_formula_units_Z 8
_cell_length_a 10.1685(3)
_cell_length_b 27.0688(6)
_cell_length_c 20.3896(5)
_cell_measurement_reflns_used 39111
_cell_measurement_temperature 150(2)
_cell_measurement_theta_max 75.2780
_cell_measurement_theta_min 3.8850
_cell_volume 5608.1(2)
_computing_cell_refinement
; 
CrysAlisPro, Agilent Technologies, 
Version 1.171.36.28 (release 01-02-2013 CrysAlis171 .NET) 
(compiled Feb  1 2013,16:14:44) 
;
_computing_data_collection
; 
CrysAlisPro, Agilent Technologies, 
Version 1.171.36.28 (release 01-02-2013 CrysAlis171 .NET) 
(compiled Feb  1 2013,16:14:44) 
;
_computing_data_reduction
; 
CrysAlisPro, Agilent Technologies, 
Version 1.171.36.28 (release 01-02-2013 CrysAlis171 .NET) 
(compiled Feb  1 2013,16:14:44) 
;
_computing_molecular_graphics 'Bruker XP'
_computing_publication_material SHELXL-97
_computing_structure_refinement 'SHELXL-97 (Sheldrick, 1997)'
_computing_structure_solution 'SHELXS-97 (Sheldrick, 1990)'
_diffrn_ambient_temperature 150(2)
_diffrn_detector_area_resol_mean 10.3543
_diffrn_measured_fraction_theta_full 1.000
_diffrn_measured_fraction_theta_max 0.996
_diffrn_measurement_device_type 'Oxford Diffraction Xcalibur, Atlas, Nova'
_diffrn_measurement_method '\w scans'
_diffrn_radiation_monochromator mirror
_diffrn_radiation_source 'Nova (Cu) X-ray Source'
_diffrn_radiation_type 'Cu K\a'
_diffrn_radiation_wavelength 1.54184
_diffrn_reflns_av_R_equivalents 0.0897
_diffrn_reflns_av_sigmaI/netI 0.0235
_diffrn_reflns_limit_h_max 12
_diffrn_reflns_limit_h_min -12
_diffrn_reflns_limit_k_max 34
_diffrn_reflns_limit_k_min -33
_diffrn_reflns_limit_l_max 25
_diffrn_reflns_limit_l_min -25
_diffrn_reflns_number 275679
_diffrn_reflns_theta_full 75.00
_diffrn_reflns_theta_max 76.00
_diffrn_reflns_theta_min 3.27
_exptl_absorpt_coefficient_mu 3.899
_exptl_absorpt_correction_T_max 1.00000
_exptl_absorpt_correction_T_min 0.74653
_exptl_absorpt_correction_type multi-scan
_exptl_absorpt_process_details
; 
CrysAlisPro, Agilent Technologies, 
Version 1.171.36.28 (release 01-02-2013 CrysAlis171 .NET) 
(compiled Feb  1 2013,16:14:44) 
;
_exptl_crystal_colour colourless
_exptl_crystal_density_diffrn 1.103
_exptl_crystal_density_method 'not measured'
_exptl_crystal_description irregular
_exptl_crystal_F_000 2040
_exptl_crystal_size_max 0.20
_exptl_crystal_size_mid 0.14
_exptl_crystal_size_min 0.12
_refine_diff_density_max 0.315
_refine_diff_density_min -0.247
_refine_diff_density_rms 0.042
_refine_ls_extinction_method none
_refine_ls_goodness_of_fit_ref 1.195
_refine_ls_hydrogen_treatment constr
_refine_ls_matrix_type full
_refine_ls_number_parameters 605
_refine_ls_number_reflns 11661
_refine_ls_number_restraints 27
_refine_ls_restrained_S_all 1.200
_refine_ls_R_factor_all 0.0649
_refine_ls_R_factor_gt 0.0599
_refine_ls_shift/su_max 0.001
_refine_ls_shift/su_mean 0.000
_refine_ls_structure_factor_coef Fsqd
_refine_ls_weighting_details 'calc w=1/[\s^2^(Fo^2^)+(0.0323P)^2^+4.4973P] where P=(Fo^2^+2Fc^2^)/3'
_refine_ls_weighting_scheme calc
_refine_ls_wR_factor_gt 0.1188
_refine_ls_wR_factor_ref 0.1210
_reflns_number_gt 10867
_reflns_number_total 11661
_reflns_threshold_expression >2sigma(I)
_cod_data_source_file om6b00281_si_004.cif
_cod_data_source_block mr48
_cod_original_sg_symbol_H-M 'P 21/c'
_cod_database_code 4088651

loop_
_symmetry_equiv_pos_as_xyz
'x, y, z'
'-x, y+1/2, -z+1/2'
'-x, -y, -z'
'x, -y-1/2, z-1/2'

loop_
_atom_site_label
_atom_site_type_symbol
_atom_site_fract_x
_atom_site_fract_y
_atom_site_fract_z
_atom_site_U_iso_or_equiv
_atom_site_adp_type
_atom_site_occupancy
_atom_site_symmetry_multiplicity
_atom_site_calc_flag
_atom_site_refinement_flags
_atom_site_disorder_assembly
_atom_site_disorder_group
Mn Mn 0.02038(4) 0.358334(14) 0.151675(18) 0.03286(10) Uani 1 1 d . . .
C1 C -0.0249(2) 0.38019(8) 0.26460(11) 0.0293(5) Uani 1 1 d . . .
C2 C -0.1424(2) 0.35658(8) 0.23782(11) 0.0287(5) Uani 1 1 d . . .
C3 C -0.1886(2) 0.38627(8) 0.18359(11) 0.0288(5) Uani 1 1 d . . .
H3 H -0.2636 0.3789 0.1561 0.035 Uiso 1 1 calc R . .
C4 C -0.1070(2) 0.42796(8) 0.17657(11) 0.0281(5) Uani 1 1 d . . .
C5 C -0.0064(2) 0.42368(8) 0.22606(11) 0.0288(5) Uani 1 1 d . . .
H5 H 0.0637 0.4465 0.2328 0.035 Uiso 1 1 calc R . .
C6 C 0.0681(2) 0.36894(9) 0.32440(12) 0.0347(5) Uani 1 1 d . . .
C7 C 0.2007(3) 0.39503(11) 0.31675(14) 0.0460(6) Uani 1 1 d . . .
H7A H 0.1870 0.4309 0.3155 0.069 Uiso 1 1 calc R . .
H7B H 0.2395 0.3843 0.2759 0.069 Uiso 1 1 calc R . .
H7C H 0.2603 0.3866 0.3540 0.069 Uiso 1 1 calc R . .
C8 C 0.0105(3) 0.38947(11) 0.38726(12) 0.0462(7) Uani 1 1 d . . .
H8A H -0.0018 0.4252 0.3829 0.069 Uiso 1 1 calc R . .
H8B H 0.0710 0.3826 0.4247 0.069 Uiso 1 1 calc R . .
H8C H -0.0746 0.3737 0.3944 0.069 Uiso 1 1 calc R . .
C9 C 0.1008(3) 0.31389(10) 0.33323(13) 0.0438(6) Uani 1 1 d . . .
H9A H 0.1651 0.3098 0.3699 0.066 Uiso 1 1 calc R . .
H9B H 0.1377 0.3011 0.2929 0.066 Uiso 1 1 calc R . .
H9C H 0.0204 0.2956 0.3425 0.066 Uiso 1 1 calc R . .
C10 C -0.2220(2) 0.31090(9) 0.25897(12) 0.0344(5) Uani 1 1 d . . .
C11 C -0.3584(3) 0.31035(10) 0.22322(14) 0.0436(6) Uani 1 1 d . . .
H11A H -0.4051 0.3411 0.2326 0.065 Uiso 1 1 calc R . .
H11B H -0.4092 0.2821 0.2385 0.065 Uiso 1 1 calc R . .
H11C H -0.3475 0.3075 0.1758 0.065 Uiso 1 1 calc R . .
C12 C -0.2490(3) 0.31183(10) 0.33241(13) 0.0415(6) Uani 1 1 d . . .
H12A H -0.1656 0.3094 0.3579 0.062 Uiso 1 1 calc R . .
H12B H -0.3055 0.2838 0.3431 0.062 Uiso 1 1 calc R . .
H12C H -0.2933 0.3428 0.3431 0.062 Uiso 1 1 calc R . .
C13 C -0.1546(3) 0.26203(9) 0.24150(14) 0.0422(6) Uani 1 1 d . . .
H13A H -0.1463 0.2600 0.1938 0.063 Uiso 1 1 calc R . .
H13B H -0.2076 0.2342 0.2564 0.063 Uiso 1 1 calc R . .
H13C H -0.0669 0.2607 0.2632 0.063 Uiso 1 1 calc R . .
C14 C -0.1326(2) 0.47053(9) 0.12863(12) 0.0321(5) Uani 1 1 d . . .
C15 C -0.1449(3) 0.45132(11) 0.05796(13) 0.0499(7) Uani 1 1 d . . .
H15A H -0.0620 0.4357 0.0464 0.075 Uiso 1 1 calc R . .
H15B H -0.1642 0.4789 0.0281 0.075 Uiso 1 1 calc R . .
H15C H -0.2163 0.4271 0.0543 0.075 Uiso 1 1 calc R . .
C16 C -0.2616(3) 0.49603(11) 0.14451(15) 0.0507(7) Uani 1 1 d . . .
H16A H -0.3333 0.4718 0.1427 0.076 Uiso 1 1 calc R . .
H16B H -0.2805 0.5223 0.1124 0.076 Uiso 1 1 calc R . .
H16C H -0.2538 0.5103 0.1886 0.076 Uiso 1 1 calc R . .
C17 C -0.0221(3) 0.50837(11) 0.13349(16) 0.0511(7) Uani 1 1 d . . .
H17A H -0.0175 0.5226 0.1777 0.077 Uiso 1 1 calc R . .
H17B H -0.0392 0.5346 0.1012 0.077 Uiso 1 1 calc R . .
H17C H 0.0617 0.4922 0.1247 0.077 Uiso 1 1 calc R . .
C18 C 0.0503(2) 0.30263(9) 0.05916(12) 0.0334(5) Uani 1 1 d . . .
C19 C 0.1189(2) 0.34633(9) 0.04413(12) 0.0332(5) Uani 1 1 d . . .
H19 H 0.0983 0.3672 0.0077 0.040 Uiso 1 1 calc R . .
C20 C 0.2229(2) 0.35470(9) 0.09103(11) 0.0325(5) Uani 1 1 d . . .
C21 C 0.2164(2) 0.31576(9) 0.13717(12) 0.0358(5) Uani 1 1 d . . .
H21 H 0.2730 0.3116 0.1749 0.043 Uiso 1 1 calc R . .
C22 C 0.1111(3) 0.28390(9) 0.11760(12) 0.0371(6) Uani 1 1 d . . .
H22 H 0.0857 0.2549 0.1400 0.044 Uiso 1 1 calc R . .
C23 C -0.0619(3) 0.27949(10) 0.01736(13) 0.0400(6) Uani 1 1 d . . .
C24 C -0.0650(3) 0.22372(11) 0.02771(19) 0.0638(9) Uani 1 1 d . . .
H24A H 0.0188 0.2094 0.0152 0.096 Uiso 1 1 calc R . .
H24B H -0.1369 0.2094 0.0006 0.096 Uiso 1 1 calc R . .
H24C H -0.0790 0.2166 0.0740 0.096 Uiso 1 1 calc R . .
C25 C -0.1954(3) 0.30067(13) 0.03429(16) 0.0567(8) Uani 1 1 d . . .
H25A H -0.2120 0.2938 0.0804 0.085 Uiso 1 1 calc R . .
H25B H -0.2645 0.2854 0.0063 0.085 Uiso 1 1 calc R . .
H25C H -0.1955 0.3365 0.0270 0.085 Uiso 1 1 calc R . .
C26 C -0.0411(3) 0.29019(13) -0.05556(14) 0.0607(9) Uani 1 1 d . . .
H26A H -0.0427 0.3260 -0.0630 0.091 Uiso 1 1 calc R . .
H26B H -0.1114 0.2745 -0.0824 0.091 Uiso 1 1 calc R . .
H26C H 0.0442 0.2769 -0.0678 0.091 Uiso 1 1 calc R . .
C27 C 0.3318(2) 0.39315(10) 0.08689(12) 0.0369(5) Uani 1 1 d . . .
C28 C 0.4556(3) 0.36712(11) 0.06352(14) 0.0480(7) Uani 1 1 d . . .
H28A H 0.4821 0.3412 0.0949 0.072 Uiso 1 1 calc R . .
H28B H 0.5270 0.3912 0.0604 0.072 Uiso 1 1 calc R . .
H28C H 0.4368 0.3523 0.0203 0.072 Uiso 1 1 calc R . .
C29 C 0.3632(3) 0.41684(11) 0.15387(13) 0.0473(7) Uani 1 1 d . . .
H29A H 0.2847 0.4336 0.1692 0.071 Uiso 1 1 calc R . .
H29B H 0.4345 0.4409 0.1499 0.071 Uiso 1 1 calc R . .
H29C H 0.3905 0.3912 0.1854 0.071 Uiso 1 1 calc R . .
C30 C 0.2929(3) 0.43369(10) 0.03760(14) 0.0426(6) Uani 1 1 d . . .
H30A H 0.2760 0.4190 -0.0058 0.064 Uiso 1 1 calc R . .
H30B H 0.3646 0.4577 0.0354 0.064 Uiso 1 1 calc R . .
H30C H 0.2132 0.4503 0.0517 0.064 Uiso 1 1 calc R . .
Mn' Mn 0.54937(4) 0.393232(15) 0.668612(19) 0.03461(10) Uani 1 1 d . . .
C1' C 0.3879(2) 0.38884(8) 0.75618(11) 0.0316(5) Uani 1 1 d . . .
C2' C 0.5084(2) 0.41031(9) 0.78282(11) 0.0312(5) Uani 1 1 d . . .
C3' C 0.5269(2) 0.45537(9) 0.74702(11) 0.0304(5) Uani 1 1 d . . .
H3' H 0.5987 0.4774 0.7543 0.036 Uiso 1 1 calc R . .
C4' C 0.4241(2) 0.46241(8) 0.69975(11) 0.0292(5) Uani 1 1 d . A .
C5' C 0.3410(2) 0.42107(9) 0.70498(11) 0.0311(5) Uani 1 1 d . . .
H5' H 0.2641 0.4154 0.6781 0.037 Uiso 1 1 calc R . .
C6' C 0.3059(3) 0.34352(9) 0.77671(13) 0.0391(6) Uani 1 1 d . . .
C7' C 0.1747(3) 0.34189(12) 0.73701(17) 0.0584(8) Uani 1 1 d . . .
H7'1 H 0.1918 0.3378 0.6903 0.088 Uiso 1 1 calc R . .
H7'2 H 0.1266 0.3728 0.7434 0.088 Uiso 1 1 calc R . .
H7'3 H 0.1221 0.3140 0.7519 0.088 Uiso 1 1 calc R . .
C8' C 0.3747(3) 0.29409(10) 0.76308(16) 0.0549(8) Uani 1 1 d . . .
H8'1 H 0.3875 0.2909 0.7159 0.082 Uiso 1 1 calc R . .
H8'2 H 0.3200 0.2668 0.7779 0.082 Uiso 1 1 calc R . .
H8'3 H 0.4603 0.2932 0.7868 0.082 Uiso 1 1 calc R . .
C9' C 0.2710(3) 0.34711(12) 0.84905(15) 0.0548(8) Uani 1 1 d . . .
H9'1 H 0.2153 0.3191 0.8603 0.082 Uiso 1 1 calc R . .
H9'2 H 0.2236 0.3780 0.8563 0.082 Uiso 1 1 calc R . .
H9'3 H 0.3519 0.3465 0.8768 0.082 Uiso 1 1 calc R . .
C10' C 0.6023(3) 0.39817(10) 0.84176(12) 0.0381(6) Uani 1 1 d . . .
C11' C 0.6214(3) 0.34324(12) 0.85646(16) 0.0576(8) Uani 1 1 d . . .
H11D H 0.5369 0.3285 0.8673 0.086 Uiso 1 1 calc R . .
H11E H 0.6844 0.3393 0.8937 0.086 Uiso 1 1 calc R . .
H11F H 0.6552 0.3267 0.8178 0.086 Uiso 1 1 calc R . .
C12' C 0.5519(3) 0.42390(13) 0.90320(13) 0.0553(8) Uani 1 1 d . . .
H12D H 0.4645 0.4111 0.9127 0.083 Uiso 1 1 calc R . .
H12E H 0.5464 0.4596 0.8954 0.083 Uiso 1 1 calc R . .
H12F H 0.6127 0.4174 0.9406 0.083 Uiso 1 1 calc R . .
C13' C 0.7401(3) 0.41860(13) 0.83094(15) 0.0565(8) Uani 1 1 d . . .
H13D H 0.7988 0.4097 0.8683 0.085 Uiso 1 1 calc R . .
H13E H 0.7357 0.4547 0.8270 0.085 Uiso 1 1 calc R . .
H13F H 0.7739 0.4046 0.7906 0.085 Uiso 1 1 calc R . .
C14' C 0.4010(2) 0.50745(9) 0.65559(12) 0.0335(5) Uani 1 1 d D . .
C15' C 0.2644(4) 0.52891(17) 0.6655(3) 0.0538(13) Uani 0.711(6) 1 d PDU A 1
H15D H 0.2593 0.5410 0.7107 0.081 Uiso 0.711(6) 1 calc PR A 1
H15E H 0.1979 0.5032 0.6574 0.081 Uiso 0.711(6) 1 calc PR A 1
H15F H 0.2484 0.5563 0.6349 0.081 Uiso 0.711(6) 1 calc PR A 1
C16' C 0.3998(5) 0.49134(17) 0.58252(19) 0.0606(15) Uani 0.711(6) 1 d PD A 1
H16D H 0.3853 0.5203 0.5543 0.091 Uiso 0.711(6) 1 calc PR A 1
H16E H 0.3289 0.4674 0.5741 0.091 Uiso 0.711(6) 1 calc PR A 1
H16F H 0.4844 0.4761 0.5730 0.091 Uiso 0.711(6) 1 calc PR A 1
C17' C 0.5049(5) 0.54536(17) 0.6670(3) 0.072(2) Uani 0.711(6) 1 d PD A 1
H17D H 0.5024 0.5574 0.7123 0.108 Uiso 0.711(6) 1 calc PR A 1
H17E H 0.4895 0.5730 0.6366 0.108 Uiso 0.711(6) 1 calc PR A 1
H17F H 0.5912 0.5307 0.6597 0.108 Uiso 0.711(6) 1 calc PR A 1
C15" C 0.2638(10) 0.5104(5) 0.6294(7) 0.065(4) Uiso 0.289(6) 1 d PDU A 2
H15G H 0.2036 0.5088 0.6657 0.098 Uiso 0.289(6) 1 calc PR A 2
H15H H 0.2461 0.4826 0.5994 0.098 Uiso 0.289(6) 1 calc PR A 2
H15I H 0.2508 0.5415 0.6056 0.098 Uiso 0.289(6) 1 calc PR A 2
C16" C 0.4982(10) 0.5103(4) 0.6012(5) 0.047(3) Uiso 0.289(6) 1 d PD A 2
H16G H 0.4830 0.5407 0.5759 0.070 Uiso 0.289(6) 1 calc PR A 2
H16H H 0.4865 0.4816 0.5722 0.070 Uiso 0.289(6) 1 calc PR A 2
H16I H 0.5881 0.5104 0.6204 0.070 Uiso 0.289(6) 1 calc PR A 2
C17" C 0.4297(11) 0.5548(3) 0.6987(5) 0.047(3) Uiso 0.289(6) 1 d PD A 2
H17G H 0.5198 0.5533 0.7175 0.071 Uiso 0.289(6) 1 calc PR A 2
H17H H 0.3675 0.5562 0.7342 0.071 Uiso 0.289(6) 1 calc PR A 2
H17I H 0.4196 0.5844 0.6713 0.071 Uiso 0.289(6) 1 calc PR A 2
C18' C 0.7528(2) 0.39235(9) 0.60389(11) 0.0327(5) Uani 1 1 d . . .
C19' C 0.6446(2) 0.38753(9) 0.55833(11) 0.0323(5) Uani 1 1 d . . .
H19' H 0.6233 0.4103 0.5241 0.039 Uiso 1 1 calc R . .
C20' C 0.5730(2) 0.34394(9) 0.57127(11) 0.0326(5) Uani 1 1 d . . .
C21' C 0.6372(2) 0.32161(9) 0.62676(12) 0.0337(5) Uani 1 1 d . . .
H21' H 0.6115 0.2917 0.6471 0.040 Uiso 1 1 calc R . .
C22' C 0.7461(2) 0.35153(9) 0.64679(12) 0.0343(5) Uani 1 1 d . . .
H22' H 0.8049 0.3451 0.6831 0.041 Uiso 1 1 calc R . .
C23' C 0.8635(3) 0.43019(10) 0.60299(12) 0.0397(6) Uani 1 1 d . . .
C24' C 0.9881(3) 0.40405(13) 0.58073(16) 0.0581(8) Uani 1 1 d . . .
H24D H 0.9709 0.3894 0.5373 0.087 Uiso 1 1 calc R . .
H24E H 1.0130 0.3780 0.6122 0.087 Uiso 1 1 calc R . .
H24F H 1.0599 0.4281 0.5785 0.087 Uiso 1 1 calc R . .
C25' C 0.8917(3) 0.45206(11) 0.67104(13) 0.0465(7) Uani 1 1 d . . .
H25D H 0.9189 0.4257 0.7016 0.070 Uiso 1 1 calc R . .
H25E H 0.8120 0.4680 0.6864 0.070 Uiso 1 1 calc R . .
H25F H 0.9623 0.4766 0.6688 0.070 Uiso 1 1 calc R . .
C26' C 0.8306(4) 0.47190(13) 0.55466(17) 0.0659(10) Uani 1 1 d . . .
H26D H 0.7500 0.4886 0.5675 0.099 Uiso 1 1 calc R . .
H26E H 0.8173 0.4582 0.5104 0.099 Uiso 1 1 calc R . .
H26F H 0.9033 0.4957 0.5550 0.099 Uiso 1 1 calc R . .
C27' C 0.4590(3) 0.32334(11) 0.52863(13) 0.0419(6) Uani 1 1 d . . .
C28' C 0.3487(3) 0.36079(17) 0.5206(2) 0.0808(13) Uani 1 1 d . . .
H28D H 0.2791 0.3474 0.4911 0.121 Uiso 1 1 calc R . .
H28E H 0.3830 0.3914 0.5020 0.121 Uiso 1 1 calc R . .
H28F H 0.3126 0.3678 0.5635 0.121 Uiso 1 1 calc R . .
C29' C 0.5082(3) 0.31183(14) 0.46068(15) 0.0628(9) Uani 1 1 d . . .
H29D H 0.5809 0.2881 0.4646 0.094 Uiso 1 1 calc R . .
H29E H 0.5390 0.3423 0.4404 0.094 Uiso 1 1 calc R . .
H29F H 0.4363 0.2977 0.4334 0.094 Uiso 1 1 calc R . .
C30' C 0.4073(5) 0.27568(17) 0.5579(2) 0.0972(16) Uani 1 1 d . . .
H30D H 0.4796 0.2520 0.5638 0.146 Uiso 1 1 calc R . .
H30E H 0.3389 0.2617 0.5283 0.146 Uiso 1 1 calc R . .
H30F H 0.3700 0.2828 0.6005 0.146 Uiso 1 1 calc R . .

loop_
_atom_site_aniso_label
_atom_site_aniso_U_11
_atom_site_aniso_U_22
_atom_site_aniso_U_33
_atom_site_aniso_U_23
_atom_site_aniso_U_13
_atom_site_aniso_U_12
Mn 0.0358(2) 0.0349(2) 0.0283(2) -0.00306(15) 0.00657(15) 0.00426(16)
C1 0.0342(12) 0.0281(11) 0.0257(11) -0.0021(9) 0.0017(9) 0.0028(9)
C2 0.0335(12) 0.0289(11) 0.0239(11) -0.0003(9) 0.0048(9) 0.0026(9)
C3 0.0304(11) 0.0308(12) 0.0252(11) 0.0006(9) 0.0016(9) 0.0006(9)
C4 0.0313(11) 0.0270(11) 0.0261(11) 0.0015(9) 0.0037(9) 0.0026(9)
C5 0.0308(11) 0.0289(11) 0.0267(11) -0.0020(9) 0.0021(9) -0.0003(9)
C6 0.0384(13) 0.0393(13) 0.0260(12) 0.0015(10) -0.0017(10) 0.0033(10)
C7 0.0423(15) 0.0598(18) 0.0350(14) 0.0065(12) -0.0095(11) -0.0025(13)
C8 0.0538(16) 0.0576(17) 0.0267(13) -0.0044(12) -0.0029(12) 0.0068(13)
C9 0.0490(15) 0.0463(15) 0.0357(14) 0.0062(11) -0.0042(12) 0.0106(12)
C10 0.0396(13) 0.0324(12) 0.0317(12) 0.0037(10) 0.0073(10) -0.0018(10)
C11 0.0413(14) 0.0438(15) 0.0459(15) 0.0065(12) 0.0038(12) -0.0101(12)
C12 0.0475(15) 0.0411(14) 0.0369(14) 0.0057(11) 0.0132(12) -0.0009(11)
C13 0.0533(16) 0.0303(13) 0.0437(15) 0.0017(11) 0.0102(12) -0.0034(11)
C14 0.0349(12) 0.0314(12) 0.0301(12) 0.0069(9) 0.0026(10) 0.0024(9)
C15 0.071(2) 0.0444(15) 0.0337(14) 0.0098(12) -0.0023(13) 0.0083(14)
C16 0.0508(16) 0.0457(16) 0.0565(18) 0.0176(13) 0.0130(14) 0.0160(13)
C17 0.0506(16) 0.0431(15) 0.0591(19) 0.0179(13) -0.0030(14) -0.0067(13)
C18 0.0386(13) 0.0328(12) 0.0293(12) -0.0032(9) 0.0082(10) 0.0023(10)
C19 0.0375(13) 0.0346(12) 0.0277(12) 0.0014(9) 0.0024(10) 0.0018(10)
C20 0.0322(12) 0.0380(13) 0.0274(12) 0.0014(10) 0.0037(10) 0.0051(10)
C21 0.0390(13) 0.0398(13) 0.0287(12) 0.0042(10) 0.0027(10) 0.0085(11)
C22 0.0454(14) 0.0304(12) 0.0364(13) 0.0034(10) 0.0146(11) 0.0055(10)
C23 0.0434(14) 0.0400(14) 0.0371(14) -0.0071(11) 0.0088(11) -0.0066(11)
C24 0.067(2) 0.0443(17) 0.080(2) -0.0082(16) 0.0039(18) -0.0140(15)
C25 0.0476(17) 0.072(2) 0.0502(18) -0.0205(15) -0.0017(14) -0.0039(15)
C26 0.072(2) 0.077(2) 0.0340(15) -0.0140(15) 0.0067(14) -0.0280(18)
C27 0.0339(12) 0.0469(14) 0.0301(13) 0.0031(11) 0.0021(10) -0.0009(11)
C28 0.0379(14) 0.0623(18) 0.0443(16) 0.0063(13) 0.0067(12) 0.0027(13)
C29 0.0451(15) 0.0585(18) 0.0383(15) -0.0023(13) 0.0016(12) -0.0106(13)
C30 0.0414(14) 0.0447(15) 0.0418(15) 0.0085(12) 0.0026(12) -0.0046(12)
Mn' 0.0378(2) 0.0377(2) 0.0288(2) -0.00293(16) 0.00771(16) 0.00411(16)
C1' 0.0356(12) 0.0320(12) 0.0275(12) -0.0003(9) 0.0061(10) 0.0006(10)
C2' 0.0367(12) 0.0332(12) 0.0239(11) 0.0010(9) 0.0058(10) 0.0034(10)
C3' 0.0325(12) 0.0326(12) 0.0263(11) -0.0016(9) 0.0045(9) -0.0025(9)
C4' 0.0303(11) 0.0320(12) 0.0257(11) 0.0005(9) 0.0052(9) 0.0024(9)
C5' 0.0290(11) 0.0347(12) 0.0297(12) -0.0001(9) 0.0025(9) 0.0002(9)
C6' 0.0439(14) 0.0347(13) 0.0392(14) 0.0049(10) 0.0087(11) -0.0035(11)
C7' 0.0517(18) 0.0558(18) 0.068(2) 0.0136(16) 0.0012(15) -0.0200(14)
C8' 0.068(2) 0.0358(15) 0.062(2) 0.0020(13) 0.0168(16) -0.0053(14)
C9' 0.0600(18) 0.0547(18) 0.0514(18) 0.0061(14) 0.0245(15) -0.0109(14)
C10' 0.0405(13) 0.0438(14) 0.0301(13) 0.0050(11) 0.0012(10) 0.0041(11)
C11' 0.0602(19) 0.0560(18) 0.0558(19) 0.0122(15) -0.0080(15) 0.0111(15)
C12' 0.0611(19) 0.075(2) 0.0293(14) -0.0018(14) -0.0018(13) 0.0084(16)
C13' 0.0440(16) 0.082(2) 0.0429(17) 0.0172(15) -0.0084(13) -0.0065(15)
C14' 0.0350(12) 0.0352(12) 0.0303(12) 0.0062(10) 0.0026(10) 0.0020(10)
C15' 0.052(2) 0.050(3) 0.061(3) 0.022(2) 0.021(2) 0.0176(19)
C16' 0.096(4) 0.052(3) 0.034(2) 0.0078(18) 0.009(2) 0.025(3)
C17' 0.070(3) 0.052(3) 0.092(4) 0.040(3) -0.033(3) -0.026(2)
C18' 0.0339(12) 0.0378(13) 0.0267(12) -0.0004(10) 0.0032(10) 0.0004(10)
C19' 0.0353(12) 0.0357(12) 0.0259(11) 0.0029(9) 0.0034(10) 0.0013(10)
C20' 0.0347(12) 0.0373(13) 0.0261(12) -0.0017(9) 0.0051(10) -0.0016(10)
C21' 0.0387(13) 0.0301(12) 0.0326(12) 0.0012(9) 0.0076(10) 0.0022(10)
C22' 0.0352(12) 0.0392(13) 0.0284(12) 0.0005(10) 0.0000(10) 0.0056(10)
C23' 0.0398(14) 0.0481(15) 0.0314(13) -0.0001(11) 0.0025(11) -0.0108(11)
C24' 0.0436(16) 0.079(2) 0.0530(18) -0.0189(16) 0.0133(14) -0.0151(15)
C25' 0.0452(15) 0.0550(17) 0.0397(15) -0.0088(12) 0.0063(12) -0.0134(13)
C26' 0.077(2) 0.065(2) 0.055(2) 0.0174(16) -0.0107(17) -0.0331(18)
C27' 0.0404(14) 0.0535(16) 0.0319(13) -0.0013(11) 0.0006(11) -0.0104(12)
C28' 0.0471(18) 0.119(3) 0.075(3) -0.041(2) -0.0191(17) 0.015(2)
C29' 0.063(2) 0.085(2) 0.0404(17) -0.0211(16) 0.0009(15) -0.0078(17)
C30' 0.116(3) 0.112(3) 0.061(2) 0.020(2) -0.025(2) -0.079(3)

loop_
_atom_type_symbol
_atom_type_description
_atom_type_scat_dispersion_real
_atom_type_scat_dispersion_imag
_atom_type_scat_source
C C 0.0181 0.0091 'International Tables Vol C Tables 4.2.6.8 and 6.1.1.4'
H H 0.0000 0.0000 'International Tables Vol C Tables 4.2.6.8 and 6.1.1.4'
Mn Mn -0.5299 2.8052 'International Tables Vol C Tables 4.2.6.8 and 6.1.1.4'

loop_
_geom_angle_atom_site_label_1
_geom_angle_atom_site_label_2
_geom_angle_atom_site_label_3
_geom_angle
C21 Mn C22 35.45(9)
C21 Mn C5 125.05(9)
C22 Mn C5 153.93(9)
C21 Mn C4 154.65(9)
C22 Mn C4 169.46(9)
C5 Mn C4 34.96(8)
C21 Mn C3 166.56(8)
C22 Mn C3 136.58(9)
C5 Mn C3 57.03(8)
C4 Mn C3 34.77(8)
C21 Mn C1 115.67(8)
C22 Mn C1 125.59(8)
C5 Mn C1 34.72(7)
C4 Mn C1 58.43(8)
C3 Mn C1 57.28(8)
C21 Mn C18 57.61(9)
C22 Mn C18 34.37(9)
C5 Mn C18 169.34(8)
C4 Mn C18 138.32(8)
C3 Mn C18 123.27(8)
C1 Mn C18 155.86(8)
C21 Mn C20 34.40(8)
C22 Mn C20 57.60(8)
C5 Mn C20 118.50(8)
C4 Mn C20 128.51(8)
C3 Mn C20 158.97(8)
C1 Mn C20 132.91(8)
C18 Mn C20 56.78(8)
C21 Mn C2 133.10(8)
C22 Mn C2 118.72(8)
C5 Mn C2 57.07(8)
C4 Mn C2 58.02(7)
C3 Mn C2 34.41(7)
C1 Mn C2 34.28(8)
C18 Mn C2 130.29(8)
C20 Mn C2 164.49(8)
C21 Mn C19 56.19(8)
C22 Mn C19 56.14(8)
C5 Mn C19 137.14(8)
C4 Mn C19 122.89(8)
C3 Mn C19 133.25(8)
C1 Mn C19 165.73(8)
C18 Mn C19 33.44(8)
C20 Mn C19 33.51(8)
C2 Mn C19 159.97(8)
C5 C1 C2 106.3(2)
C5 C1 C6 120.4(2)
C2 C1 C6 133.2(2)
C5 C1 Mn 69.37(12)
C2 C1 Mn 73.69(12)
C6 C1 Mn 124.44(15)
C3 C2 C1 106.58(19)
C3 C2 C10 120.3(2)
C1 C2 C10 133.0(2)
C3 C2 Mn 69.33(12)
C1 C2 Mn 72.03(12)
C10 C2 Mn 125.98(15)
C4 C3 C2 110.6(2)
C4 C3 Mn 71.98(13)
C2 C3 Mn 76.26(13)
C3 C4 C5 105.91(19)
C3 C4 C14 125.6(2)
C5 C4 C14 128.3(2)
C3 C4 Mn 73.25(13)
C5 C4 Mn 72.50(12)
C14 C4 Mn 123.22(15)
C4 C5 C1 110.6(2)
C4 C5 Mn 72.54(13)
C1 C5 Mn 75.91(13)
C8 C6 C7 106.5(2)
C8 C6 C9 110.0(2)
C7 C6 C9 105.7(2)
C8 C6 C1 110.3(2)
C7 C6 C1 110.0(2)
C9 C6 C1 114.0(2)
C12 C10 C13 109.8(2)
C12 C10 C11 105.7(2)
C13 C10 C11 106.4(2)
C12 C10 C2 112.0(2)
C13 C10 C2 112.35(19)
C11 C10 C2 110.2(2)
C17 C14 C4 111.1(2)
C17 C14 C16 108.7(2)
C4 C14 C16 109.37(19)
C17 C14 C15 108.9(2)
C4 C14 C15 110.6(2)
C16 C14 C15 108.2(2)
C19 C18 C22 106.2(2)
C19 C18 C23 125.8(2)
C22 C18 C23 127.9(2)
C19 C18 Mn 74.23(13)
C22 C18 Mn 68.55(13)
C23 C18 Mn 124.74(16)
C18 C19 C20 110.5(2)
C18 C19 Mn 72.33(13)
C20 C19 Mn 72.34(13)
C19 C20 C21 106.1(2)
C19 C20 C27 126.6(2)
C21 C20 C27 126.7(2)
C19 C20 Mn 74.15(13)
C21 C20 Mn 68.42(13)
C27 C20 Mn 128.94(16)
C20 C21 C22 108.6(2)
C20 C21 Mn 77.18(14)
C22 C21 Mn 72.35(14)
C18 C22 C21 108.6(2)
C18 C22 Mn 77.08(14)
C21 C22 Mn 72.19(14)
C24 C23 C25 108.5(2)
C24 C23 C18 110.3(2)
C25 C23 C18 111.8(2)
C24 C23 C26 108.9(3)
C25 C23 C26 107.8(3)
C18 C23 C26 109.5(2)
C20 C27 C30 110.9(2)
C20 C27 C29 111.3(2)
C30 C27 C29 109.0(2)
C20 C27 C28 108.1(2)
C30 C27 C28 108.6(2)
C29 C27 C28 108.9(2)
C21' Mn' C3' 154.86(9)
C21' Mn' C22' 35.41(9)
C3' Mn' C22' 125.49(9)
C21' Mn' C4' 169.36(9)
C3' Mn' C4' 34.80(8)
C22' Mn' C4' 154.24(9)
C21' Mn' C5' 137.52(8)
C3' Mn' C5' 56.67(8)
C22' Mn' C5' 168.05(8)
C4' Mn' C5' 34.44(8)
C21' Mn' C20' 34.90(8)
C3' Mn' C20' 167.55(8)
C22' Mn' C20' 57.77(8)
C4' Mn' C20' 136.96(8)
C5' Mn' C20' 123.14(8)
C21' Mn' C2' 126.67(8)
C3' Mn' C2' 35.07(8)
C22' Mn' C2' 116.82(8)
C4' Mn' C2' 58.49(8)
C5' Mn' C2' 57.04(8)
C20' Mn' C2' 157.20(8)
C21' Mn' C1' 120.16(8)
C3' Mn' C1' 57.05(8)
C22' Mn' C1' 134.88(8)
C4' Mn' C1' 57.67(8)
C5' Mn' C1' 34.07(8)
C20' Mn' C1' 131.09(8)
C2' Mn' C1' 34.25(8)
C21' Mn' C19' 56.27(8)
C3' Mn' C19' 135.62(8)
C22' Mn' C19' 55.67(8)
C4' Mn' C19' 121.62(8)
C5' Mn' C19' 132.83(8)
C20' Mn' C19' 33.58(8)
C2' Mn' C19' 165.22(8)
C1' Mn' C19' 160.32(8)
C21' Mn' C18' 57.12(8)
C3' Mn' C18' 118.25(8)
C22' Mn' C18' 33.70(8)
C4' Mn' C18' 127.97(8)
C5' Mn' C18' 158.17(8)
C20' Mn' C18' 56.54(8)
C2' Mn' C18' 133.29(8)
C1' Mn' C18' 165.32(8)
C19' Mn' C18' 33.06(8)
C5' C1' C2' 106.5(2)
C5' C1' C6' 120.9(2)
C2' C1' C6' 132.4(2)
C5' C1' Mn' 69.86(13)
C2' C1' Mn' 71.01(12)
C6' C1' Mn' 127.70(16)
C3' C2' C1' 106.0(2)
C3' C2' C10' 119.2(2)
C1' C2' C10' 134.3(2)
C3' C2' Mn' 69.12(12)
C1' C2' Mn' 74.74(13)
C10' C2' Mn' 125.75(16)
C4' C3' C2' 110.8(2)
C4' C3' Mn' 73.67(13)
C2' C3' Mn' 75.81(13)
C3' C4' C5' 105.8(2)
C3' C4' C14' 127.2(2)
C5' C4' C14' 126.8(2)
C3' C4' Mn' 71.53(13)
C5' C4' Mn' 73.89(13)
C14' C4' Mn' 123.06(15)
C4' C5' C1' 110.8(2)
C4' C5' Mn' 71.67(13)
C1' C5' Mn' 76.07(13)
C9' C6' C7' 106.3(2)
C9' C6' C8' 110.6(2)
C7' C6' C8' 105.7(2)
C9' C6' C1' 110.9(2)
C7' C6' C1' 110.2(2)
C8' C6' C1' 112.7(2)
C11' C10' C13' 105.6(2)
C11' C10' C12' 109.0(2)
C13' C10' C12' 106.8(2)
C11' C10' C2' 115.5(2)
C13' C10' C2' 110.7(2)
C12' C10' C2' 108.9(2)
C15" C14' C17' 132.6(6)
C15" C14' C16" 111.5(7)
C17' C14' C16" 66.4(5)
C15" C14' C15' 34.5(5)
C17' C14' C15' 111.2(3)
C16" C14' C15' 134.5(5)
C15" C14' C4' 112.2(6)
C17' C14' C4' 111.5(2)
C16" C14' C4' 112.4(4)
C15' C14' C4' 110.2(2)
C15" C14' C16' 72.2(6)
C17' C14' C16' 108.9(3)
C16" C14' C16' 45.0(4)
C15' C14' C16' 105.1(3)
C4' C14' C16' 109.7(2)
C15" C14' C17" 108.1(7)
C17' C14' C17" 40.1(4)
C16" C14' C17" 104.8(6)
C15' C14' C17" 76.5(5)
C4' C14' C17" 107.4(4)
C16' C14' C17" 139.4(5)
C22' C18' C19' 106.2(2)
C22' C18' C23' 125.9(2)
C19' C18' C23' 127.5(2)
C22' C18' Mn' 67.64(13)
C19' C18' Mn' 73.13(13)
C23' C18' Mn' 128.91(16)
C20' C19' C18' 110.2(2)
C20' C19' Mn' 70.28(13)
C18' C19' Mn' 73.81(13)
C19' C20' C21' 106.2(2)
C19' C20' C27' 125.6(2)
C21' C20' C27' 127.9(2)
C19' C20' Mn' 76.15(14)
C21' C20' Mn' 68.70(13)
C27' C20' Mn' 124.97(16)
C20' C21' C22' 108.4(2)
C20' C21' Mn' 76.40(14)
C22' C21' Mn' 73.93(14)
C18' C22' C21' 108.9(2)
C18' C22' Mn' 78.66(14)
C21' C22' Mn' 70.66(13)
C18' C23' C25' 111.3(2)
C18' C23' C26' 111.2(2)
C25' C23' C26' 109.2(2)
C18' C23' C24' 108.2(2)
C25' C23' C24' 108.6(2)
C26' C23' C24' 108.2(3)
C28' C27' C29' 107.8(3)
C28' C27' C30' 110.1(3)
C29' C27' C30' 108.3(3)
C28' C27' C20' 111.1(2)
C29' C27' C20' 108.9(2)
C30' C27' C20' 110.6(2)

loop_
_geom_bond_atom_site_label_1
_geom_bond_atom_site_label_2
_geom_bond_distance
Mn C21 2.331(2)
Mn C22 2.333(2)
Mn C5 2.353(2)
Mn C4 2.353(2)
Mn C3 2.370(2)
Mn C1 2.438(2)
Mn C18 2.443(2)
Mn C20 2.444(2)
Mn C2 2.460(2)
Mn C19 2.467(2)
C1 C5 1.432(3)
C1 C2 1.444(3)
C1 C6 1.544(3)
C2 C3 1.431(3)
C2 C10 1.548(3)
C3 C4 1.411(3)
C4 C5 1.413(3)
C4 C14 1.527(3)
C6 C8 1.534(3)
C6 C7 1.535(4)
C6 C9 1.536(4)
C10 C12 1.533(3)
C10 C13 1.538(3)
C10 C11 1.542(4)
C14 C17 1.521(4)
C14 C16 1.528(3)
C14 C15 1.532(4)
C18 C19 1.413(3)
C18 C22 1.415(4)
C18 C23 1.532(4)
C19 C20 1.416(3)
C20 C21 1.416(3)
C20 C27 1.524(3)
C21 C22 1.420(4)
C23 C24 1.525(4)
C23 C25 1.526(4)
C23 C26 1.537(4)
C27 C30 1.530(4)
C27 C29 1.531(4)
C27 C28 1.534(4)
Mn' C21' 2.311(2)
Mn' C3' 2.338(2)
Mn' C22' 2.354(2)
Mn' C4' 2.365(2)
Mn' C5' 2.394(2)
Mn' C20' 2.411(2)
Mn' C2' 2.426(2)
Mn' C1' 2.475(2)
Mn' C19' 2.487(2)
Mn' C18' 2.496(2)
C1' C5' 1.428(3)
C1' C2' 1.444(3)
C1' C6' 1.550(3)
C2' C3' 1.438(3)
C2' C10' 1.541(3)
C3' C4' 1.407(3)
C4' C5' 1.409(3)
C4' C14' 1.528(3)
C6' C9' 1.533(4)
C6' C7' 1.534(4)
C6' C8' 1.540(4)
C10' C11' 1.528(4)
C10' C13' 1.530(4)
C10' C12' 1.538(4)
C14' C15" 1.477(10)
C14' C17' 1.485(5)
C14' C16" 1.515(8)
C14' C15' 1.526(4)
C14' C16' 1.552(4)
C14' C17" 1.575(9)
C18' C22' 1.412(3)
C18' C19' 1.418(3)
C18' C23' 1.523(3)
C19' C20' 1.417(3)
C20' C21' 1.419(3)
C20' C27' 1.527(3)
C21' C22' 1.419(3)
C23' C25' 1.526(4)
C23' C26' 1.527(4)
C23' C24' 1.535(4)
C27' C28' 1.516(5)
C27' C29' 1.523(4)
C27' C30' 1.524(4)

loop_
_geom_torsion_atom_site_label_1
_geom_torsion_atom_site_label_2
_geom_torsion_atom_site_label_3
_geom_torsion_atom_site_label_4
_geom_torsion
C21 Mn C1 C5 115.16(14)
C22 Mn C1 C5 155.04(14)
C4 Mn C1 C5 -36.67(13)
C3 Mn C1 C5 -77.97(14)
C18 Mn C1 C5 -177.22(18)
C20 Mn C1 C5 78.59(16)
C2 Mn C1 C5 -115.00(19)
C19 Mn C1 C5 63.1(4)
C21 Mn C1 C2 -129.84(13)
C22 Mn C1 C2 -89.96(15)
C5 Mn C1 C2 115.00(19)
C4 Mn C1 C2 78.33(14)
C3 Mn C1 C2 37.03(12)
C18 Mn C1 C2 -62.2(2)
C20 Mn C1 C2 -166.41(13)
C19 Mn C1 C2 178.1(3)
C21 Mn C1 C6 1.7(2)
C22 Mn C1 C6 41.6(2)
C5 Mn C1 C6 -113.4(2)
C4 Mn C1 C6 -150.1(2)
C3 Mn C1 C6 168.6(2)
C18 Mn C1 C6 69.4(3)
C20 Mn C1 C6 -34.8(2)
C2 Mn C1 C6 131.6(2)
C19 Mn C1 C6 -50.3(4)
C5 C1 C2 C3 1.0(2)
C6 C1 C2 C3 176.7(2)
Mn C1 C2 C3 -61.06(15)
C5 C1 C2 C10 -175.1(2)
C6 C1 C2 C10 0.6(4)
Mn C1 C2 C10 122.8(2)
C5 C1 C2 Mn 62.10(15)
C6 C1 C2 Mn -122.2(3)
C21 Mn C2 C3 -172.31(14)
C22 Mn C2 C3 -131.72(14)
C5 Mn C2 C3 78.35(14)
C4 Mn C2 C3 36.66(13)
C1 Mn C2 C3 116.30(19)
C18 Mn C2 C3 -92.02(15)
C20 Mn C2 C3 156.3(3)
C19 Mn C2 C3 -62.3(3)
C21 Mn C2 C1 71.39(17)
C22 Mn C2 C1 111.98(14)
C5 Mn C2 C1 -37.95(13)
C4 Mn C2 C1 -79.64(14)
C3 Mn C2 C1 -116.30(19)
C18 Mn C2 C1 151.68(13)
C20 Mn C2 C1 40.0(3)
C19 Mn C2 C1 -178.6(2)
C21 Mn C2 C10 -59.2(2)
C22 Mn C2 C10 -18.6(2)
C5 Mn C2 C10 -168.5(2)
C4 Mn C2 C10 149.8(2)
C3 Mn C2 C10 113.1(2)
C1 Mn C2 C10 -130.6(3)
C18 Mn C2 C10 21.1(2)
C20 Mn C2 C10 -90.5(3)
C19 Mn C2 C10 50.8(3)
C1 C2 C3 C4 -1.6(3)
C10 C2 C3 C4 175.12(19)
Mn C2 C3 C4 -64.42(16)
C1 C2 C3 Mn 62.84(15)
C10 C2 C3 Mn -120.45(19)
C21 Mn C3 C4 142.2(4)
C22 Mn C3 C4 -170.42(14)
C5 Mn C3 C4 38.86(13)
C1 Mn C3 C4 80.47(14)
C18 Mn C3 C4 -128.40(13)
C20 Mn C3 C4 -45.3(3)
C2 Mn C3 C4 117.36(19)
C19 Mn C3 C4 -87.25(16)
C21 Mn C3 C2 24.9(4)
C22 Mn C3 C2 72.22(18)
C5 Mn C3 C2 -78.49(14)
C4 Mn C3 C2 -117.36(19)
C1 Mn C3 C2 -36.89(13)
C18 Mn C3 C2 114.24(14)
C20 Mn C3 C2 -162.6(2)
C19 Mn C3 C2 155.39(13)
C2 C3 C4 C5 1.5(2)
Mn C3 C4 C5 -65.65(15)
C2 C3 C4 C14 -173.6(2)
Mn C3 C4 C14 119.2(2)
C2 C3 C4 Mn 67.13(16)
C21 Mn C4 C3 -160.57(18)
C22 Mn C4 C3 38.7(5)
C5 Mn C4 C3 -113.26(19)
C1 Mn C4 C3 -76.85(14)
C18 Mn C4 C3 80.15(17)
C20 Mn C4 C3 160.99(13)
C2 Mn C4 C3 -36.28(13)
C19 Mn C4 C3 119.96(14)
C21 Mn C4 C5 -47.3(2)
C22 Mn C4 C5 152.0(4)
C3 Mn C4 C5 113.26(19)
C1 Mn C4 C5 36.41(13)
C18 Mn C4 C5 -166.59(13)
C20 Mn C4 C5 -85.75(15)
C2 Mn C4 C5 76.98(14)
C19 Mn C4 C5 -126.78(13)
C21 Mn C4 C14 77.5(3)
C22 Mn C4 C14 -83.3(5)
C5 Mn C4 C14 124.8(2)
C3 Mn C4 C14 -122.0(2)
C1 Mn C4 C14 161.2(2)
C18 Mn C4 C14 -41.8(2)
C20 Mn C4 C14 39.0(2)
C2 Mn C4 C14 -158.3(2)
C19 Mn C4 C14 -2.0(2)
C3 C4 C5 C1 -0.8(2)
C14 C4 C5 C1 174.1(2)
Mn C4 C5 C1 -66.97(16)
C3 C4 C5 Mn 66.17(15)
C14 C4 C5 Mn -118.9(2)
C2 C1 C5 C4 -0.2(2)
C6 C1 C5 C4 -176.5(2)
Mn C1 C5 C4 64.84(16)
C2 C1 C5 Mn -64.99(15)
C6 C1 C5 Mn 118.7(2)
C21 Mn C5 C4 157.39(13)
C22 Mn C5 C4 -168.73(17)
C3 Mn C5 C4 -38.64(12)
C1 Mn C5 C4 -117.38(19)
C18 Mn C5 C4 56.5(5)
C20 Mn C5 C4 117.39(13)
C2 Mn C5 C4 -79.92(14)
C19 Mn C5 C4 81.47(16)
C21 Mn C5 C1 -85.22(15)
C22 Mn C5 C1 -51.3(2)
C4 Mn C5 C1 117.38(19)
C3 Mn C5 C1 78.74(14)
C18 Mn C5 C1 173.8(4)
C20 Mn C5 C1 -125.22(13)
C2 Mn C5 C1 37.46(13)
C19 Mn C5 C1 -161.15(13)
C5 C1 C6 C8 93.4(3)
C2 C1 C6 C8 -81.8(3)
Mn C1 C6 C8 178.06(17)
C5 C1 C6 C7 -23.7(3)
C2 C1 C6 C7 161.1(2)
Mn C1 C6 C7 60.9(3)
C5 C1 C6 C9 -142.3(2)
C2 C1 C6 C9 42.5(4)
Mn C1 C6 C9 -57.7(3)
C3 C2 C10 C12 -127.8(2)
C1 C2 C10 C12 47.9(3)
Mn C2 C10 C12 146.84(18)
C3 C2 C10 C13 108.1(3)
C1 C2 C10 C13 -76.2(3)
Mn C2 C10 C13 22.7(3)
C3 C2 C10 C11 -10.5(3)
C1 C2 C10 C11 165.2(2)
Mn C2 C10 C11 -95.8(2)
C3 C4 C14 C17 -178.6(2)
C5 C4 C14 C17 7.4(3)
Mn C4 C14 C17 -86.0(2)
C3 C4 C14 C16 61.5(3)
C5 C4 C14 C16 -112.5(3)
Mn C4 C14 C16 154.09(19)
C3 C4 C14 C15 -57.6(3)
C5 C4 C14 C15 128.4(3)
Mn C4 C14 C15 35.0(3)
C21 Mn C18 C19 -76.40(15)
C22 Mn C18 C19 -115.0(2)
C5 Mn C18 C19 31.5(5)
C4 Mn C18 C19 77.35(18)
C3 Mn C18 C19 119.57(15)
C1 Mn C18 C19 -157.14(18)
C20 Mn C18 C19 -35.22(14)
C2 Mn C18 C19 162.07(13)
C21 Mn C18 C22 38.62(14)
C5 Mn C18 C22 146.5(4)
C4 Mn C18 C22 -167.62(14)
C3 Mn C18 C22 -125.40(15)
C1 Mn C18 C22 -42.1(3)
C20 Mn C18 C22 79.81(15)
C2 Mn C18 C22 -82.91(17)
C19 Mn C18 C22 115.0(2)
C21 Mn C18 C23 160.6(2)
C22 Mn C18 C23 122.0(3)
C5 Mn C18 C23 -91.5(5)
C4 Mn C18 C23 -45.6(2)
C3 Mn C18 C23 -3.4(2)
C1 Mn C18 C23 79.9(3)
C20 Mn C18 C23 -158.2(2)
C2 Mn C18 C23 39.1(2)
C19 Mn C18 C23 -123.0(3)
C22 C18 C19 C20 1.3(3)
C23 C18 C19 C20 -175.5(2)
Mn C18 C19 C20 62.71(17)
C22 C18 C19 Mn -61.45(15)
C23 C18 C19 Mn 121.8(2)
C21 Mn C19 C18 81.03(16)
C22 Mn C19 C18 38.03(15)
C5 Mn C19 C18 -171.84(14)
C4 Mn C19 C18 -129.40(14)
C3 Mn C19 C18 -86.70(17)
C1 Mn C19 C18 139.9(3)
C20 Mn C19 C18 119.1(2)
C2 Mn C19 C18 -43.3(3)
C21 Mn C19 C20 -38.06(14)
C22 Mn C19 C20 -81.07(16)
C5 Mn C19 C20 69.07(18)
C4 Mn C19 C20 111.51(15)
C3 Mn C19 C20 154.21(14)
C1 Mn C19 C20 20.8(4)
C18 Mn C19 C20 -119.1(2)
C2 Mn C19 C20 -162.4(2)
C18 C19 C20 C21 -1.4(3)
Mn C19 C20 C21 61.33(16)
C18 C19 C20 C27 170.2(2)
Mn C19 C20 C27 -127.1(2)
C18 C19 C20 Mn -62.70(17)
C21 Mn C20 C19 115.0(2)
C22 Mn C20 C19 76.29(15)
C5 Mn C20 C19 -133.71(14)
C4 Mn C20 C19 -93.15(16)
C3 Mn C20 C19 -62.0(3)
C1 Mn C20 C19 -173.15(13)
C18 Mn C20 C19 35.14(14)
C2 Mn C20 C19 157.2(3)
C22 Mn C20 C21 -38.66(15)
C5 Mn C20 C21 111.34(15)
C4 Mn C20 C21 151.89(15)
C3 Mn C20 C21 -176.9(2)
C1 Mn C20 C21 71.90(18)
C18 Mn C20 C21 -79.81(16)
C2 Mn C20 C21 42.2(4)
C19 Mn C20 C21 -115.0(2)
C21 Mn C20 C27 -120.4(3)
C22 Mn C20 C27 -159.1(2)
C5 Mn C20 C27 -9.1(2)
C4 Mn C20 C27 31.5(2)
C3 Mn C20 C27 62.6(3)
C1 Mn C20 C27 -48.5(2)
C18 Mn C20 C27 159.8(2)
C2 Mn C20 C27 -78.2(4)
C19 Mn C20 C27 124.6(3)
C19 C20 C21 C22 0.9(3)
C27 C20 C21 C22 -170.6(2)
Mn C20 C21 C22 66.13(16)
C19 C20 C21 Mn -65.19(16)
C27 C20 C21 Mn 123.2(2)
C22 Mn C21 C20 114.6(2)
C5 Mn C21 C20 -90.40(16)
C4 Mn C21 C20 -59.4(3)
C3 Mn C21 C20 175.3(3)
C1 Mn C21 C20 -129.43(14)
C18 Mn C21 C20 77.18(15)
C2 Mn C21 C20 -165.75(13)
C19 Mn C21 C20 37.04(14)
C5 Mn C21 C22 155.02(14)
C4 Mn C21 C22 -174.02(17)
C3 Mn C21 C22 60.7(4)
C1 Mn C21 C22 115.99(14)
C18 Mn C21 C22 -37.41(14)
C20 Mn C21 C22 -114.6(2)
C2 Mn C21 C22 79.66(17)
C19 Mn C21 C22 -77.54(15)
C19 C18 C22 C21 -0.6(3)
C23 C18 C22 C21 176.1(2)
Mn C18 C22 C21 -65.90(16)
C19 C18 C22 Mn 65.26(16)
C23 C18 C22 Mn -118.0(2)
C20 C21 C22 C18 -0.2(3)
Mn C21 C22 C18 69.15(17)
C20 C21 C22 Mn -69.34(17)
C21 Mn C22 C18 -114.7(2)
C5 Mn C22 C18 -166.55(17)
C4 Mn C22 C18 51.2(5)
C3 Mn C22 C18 82.47(17)
C1 Mn C22 C18 160.29(13)
C20 Mn C22 C18 -77.20(15)
C2 Mn C22 C18 120.32(14)
C19 Mn C22 C18 -36.96(13)
C5 Mn C22 C21 -51.9(2)
C4 Mn C22 C21 165.9(4)
C3 Mn C22 C21 -162.86(14)
C1 Mn C22 C21 -85.03(16)
C18 Mn C22 C21 114.7(2)
C20 Mn C22 C21 37.48(13)
C2 Mn C22 C21 -125.00(14)
C19 Mn C22 C21 77.71(15)
C19 C18 C23 C24 151.6(3)
C22 C18 C23 C24 -24.5(4)
Mn C18 C23 C24 -113.1(2)
C19 C18 C23 C25 -87.6(3)
C22 C18 C23 C25 96.3(3)
Mn C18 C23 C25 7.7(3)
C19 C18 C23 C26 31.7(3)
C22 C18 C23 C26 -144.4(3)
Mn C18 C23 C26 127.0(2)
C19 C20 C27 C30 19.0(3)
C21 C20 C27 C30 -171.1(2)
Mn C20 C27 C30 -80.4(3)
C19 C20 C27 C29 140.6(3)
C21 C20 C27 C29 -49.6(3)
Mn C20 C27 C29 41.2(3)
C19 C20 C27 C28 -99.9(3)
C21 C20 C27 C28 70.0(3)
Mn C20 C27 C28 160.67(17)
C21' Mn' C1' C5' -131.56(14)
C3' Mn' C1' C5' 77.85(15)
C22' Mn' C1' C5' -172.83(14)
C4' Mn' C1' C5' 36.25(13)
C20' Mn' C1' C5' -90.31(16)
C2' Mn' C1' C5' 116.5(2)
C19' Mn' C1' C5' -57.9(3)
C18' Mn' C1' C5' 153.5(3)
C21' Mn' C1' C2' 111.94(14)
C3' Mn' C1' C2' -38.64(13)
C22' Mn' C1' C2' 70.67(17)
C4' Mn' C1' C2' -80.25(14)
C5' Mn' C1' C2' -116.5(2)
C20' Mn' C1' C2' 153.19(13)
C19' Mn' C1' C2' -174.4(2)
C18' Mn' C1' C2' 37.0(4)
C21' Mn' C1' C6' -17.5(2)
C3' Mn' C1' C6' -168.1(2)
C22' Mn' C1' C6' -58.8(2)
C4' Mn' C1' C6' 150.3(2)
C5' Mn' C1' C6' 114.0(3)
C20' Mn' C1' C6' 23.7(3)
C2' Mn' C1' C6' -129.5(3)
C19' Mn' C1' C6' 56.1(3)
C18' Mn' C1' C6' -92.5(4)
C5' C1' C2' C3' 1.2(2)
C6' C1' C2' C3' -173.4(2)
Mn' C1' C2' C3' 62.45(15)
C5' C1' C2' C10' 173.3(2)
C6' C1' C2' C10' -1.3(4)
Mn' C1' C2' C10' -125.5(3)
C5' C1' C2' Mn' -61.20(15)
C6' C1' C2' Mn' 124.2(3)
C21' Mn' C2' C3' 154.67(14)
C22' Mn' C2' C3' 114.32(14)
C4' Mn' C2' C3' -36.58(13)
C5' Mn' C2' C3' -77.51(15)
C20' Mn' C2' C3' -175.50(19)
C1' Mn' C2' C3' -114.2(2)
C19' Mn' C2' C3' 58.4(4)
C18' Mn' C2' C3' 77.88(17)
C21' Mn' C2' C1' -91.13(15)
C3' Mn' C2' C1' 114.2(2)
C22' Mn' C2' C1' -131.47(14)
C4' Mn' C2' C1' 77.63(14)
C5' Mn' C2' C1' 36.69(13)
C20' Mn' C2' C1' -61.3(3)
C19' Mn' C2' C1' 172.6(3)
C18' Mn' C2' C1' -167.92(13)
C21' Mn' C2' C10' 43.0(2)
C3' Mn' C2' C10' -111.7(3)
C22' Mn' C2' C10' 2.7(2)
C4' Mn' C2' C10' -148.3(2)
C5' Mn' C2' C10' 170.8(2)
C20' Mn' C2' C10' 72.8(3)
C1' Mn' C2' C10' 134.1(3)
C19' Mn' C2' C10' -53.2(4)
C18' Mn' C2' C10' -33.8(2)
C1' C2' C3' C4' -0.2(3)
C10' C2' C3' C4' -173.8(2)
Mn' C2' C3' C4' 66.03(16)
C1' C2' C3' Mn' -66.26(15)
C10' C2' C3' Mn' 120.2(2)
C21' Mn' C3' C4' -171.01(18)
C22' Mn' C3' C4' 155.82(13)
C5' Mn' C3' C4' -38.44(13)
C20' Mn' C3' C4' 54.8(4)
C2' Mn' C3' C4' -117.11(19)
C1' Mn' C3' C4' -79.39(14)
C19' Mn' C3' C4' 81.00(16)
C18' Mn' C3' C4' 116.79(14)
C21' Mn' C3' C2' -53.9(3)
C22' Mn' C3' C2' -87.07(15)
C4' Mn' C3' C2' 117.11(19)
C5' Mn' C3' C2' 78.67(15)
C20' Mn' C3' C2' 171.9(3)
C1' Mn' C3' C2' 37.72(13)
C19' Mn' C3' C2' -161.89(13)
C18' Mn' C3' C2' -126.11(14)
C2' C3' C4' C5' -0.9(3)
Mn' C3' C4' C5' 66.50(15)
C2' C3' C4' C14' 174.7(2)
Mn' C3' C4' C14' -117.9(2)
C2' C3' C4' Mn' -67.38(16)
C21' Mn' C4' C3' 158.9(4)
C22' Mn' C4' C3' -50.1(2)
C5' Mn' C4' C3' 113.31(19)
C20' Mn' C4' C3' -165.05(13)
C2' Mn' C4' C3' 36.86(13)
C1' Mn' C4' C3' 77.45(14)
C19' Mn' C4' C3' -125.78(13)
C18' Mn' C4' C3' -85.94(15)
C21' Mn' C4' C5' 45.6(5)
C3' Mn' C4' C5' -113.31(19)
C22' Mn' C4' C5' -163.44(18)
C20' Mn' C4' C5' 81.65(17)
C2' Mn' C4' C5' -76.45(14)
C1' Mn' C4' C5' -35.86(13)
C19' Mn' C4' C5' 120.92(14)
C18' Mn' C4' C5' 160.75(13)
C21' Mn' C4' C14' -78.1(5)
C3' Mn' C4' C14' 122.9(2)
C22' Mn' C4' C14' 72.8(3)
C5' Mn' C4' C14' -123.8(2)
C20' Mn' C4' C14' -42.1(2)
C2' Mn' C4' C14' 159.8(2)
C1' Mn' C4' C14' -159.6(2)
C19' Mn' C4' C14' -2.8(2)
C18' Mn' C4' C14' 37.0(2)
C3' C4' C5' C1' 1.7(3)
C14' C4' C5' C1' -173.9(2)
Mn' C4' C5' C1' 66.58(17)
C3' C4' C5' Mn' -64.87(15)
C14' C4' C5' Mn' 119.5(2)
C2' C1' C5' C4' -1.9(3)
C6' C1' C5' C4' 173.5(2)
Mn' C1' C5' C4' -63.83(16)
C2' C1' C5' Mn' 61.96(15)
C6' C1' C5' Mn' -122.7(2)
C21' Mn' C5' C4' -168.73(14)
C3' Mn' C5' C4' 38.86(13)
C22' Mn' C5' C4' 143.2(4)
C20' Mn' C5' C4' -126.25(14)
C2' Mn' C5' C4' 81.03(15)
C1' Mn' C5' C4' 117.9(2)
C19' Mn' C5' C4' -84.97(16)
C18' Mn' C5' C4' -44.3(3)
C21' Mn' C5' C1' 73.34(18)
C3' Mn' C5' C1' -79.07(15)
C22' Mn' C5' C1' 25.3(5)
C4' Mn' C5' C1' -117.9(2)
C20' Mn' C5' C1' 115.82(14)
C2' Mn' C5' C1' -36.89(13)
C19' Mn' C5' C1' 157.10(13)
C18' Mn' C5' C1' -162.3(2)
C5' C1' C6' C9' -119.8(3)
C2' C1' C6' C9' 54.2(4)
Mn' C1' C6' C9' 152.8(2)
C5' C1' C6' C7' -2.3(3)
C2' C1' C6' C7' 171.7(3)
Mn' C1' C6' C7' -89.8(3)
C5' C1' C6' C8' 115.6(3)
C2' C1' C6' C8' -70.4(3)
Mn' C1' C6' C8' 28.1(3)
C3' C2' C10' C11' -152.3(2)
C1' C2' C10' C11' 36.5(4)
Mn' C2' C10' C11' -68.0(3)
C3' C2' C10' C13' -32.3(3)
C1' C2' C10' C13' 156.4(3)
Mn' C2' C10' C13' 52.0(3)
C3' C2' C10' C12' 84.8(3)
C1' C2' C10' C12' -86.5(3)
Mn' C2' C10' C12' 169.06(19)
C3' C4' C14' C15" -160.1(7)
C5' C4' C14' C15" 14.6(7)
Mn' C4' C14' C15" 108.8(7)
C3' C4' C14' C17' 1.0(4)
C5' C4' C14' C17' 175.6(4)
Mn' C4' C14' C17' -90.2(4)
C3' C4' C14' C16" 73.3(5)
C5' C4' C14' C16" -112.0(5)
Mn' C4' C14' C16" -17.8(5)
C3' C4' C14' C15' -123.0(3)
C5' C4' C14' C15' 51.6(4)
Mn' C4' C14' C15' 145.8(3)
C3' C4' C14' C16' 121.7(3)
C5' C4' C14' C16' -63.6(4)
Mn' C4' C14' C16' 30.6(3)
C3' C4' C14' C17" -41.4(5)
C5' C4' C14' C17" 133.3(5)
Mn' C4' C14' C17" -132.5(5)
C21' Mn' C18' C22' -38.75(14)
C3' Mn' C18' C22' 112.46(15)
C4' Mn' C18' C22' 152.72(14)
C5' Mn' C18' C22' -177.2(2)
C20' Mn' C18' C22' -80.73(16)
C2' Mn' C18' C22' 72.84(17)
C1' Mn' C18' C22' 45.1(4)
C19' Mn' C18' C22' -116.1(2)
C21' Mn' C18' C19' 77.36(15)
C3' Mn' C18' C19' -131.43(14)
C22' Mn' C18' C19' 116.1(2)
C4' Mn' C18' C19' -91.16(16)
C5' Mn' C18' C19' -61.1(3)
C20' Mn' C18' C19' 35.38(14)
C2' Mn' C18' C19' -171.05(13)
C1' Mn' C18' C19' 161.2(3)
C21' Mn' C18' C23' -157.7(2)
C3' Mn' C18' C23' -6.5(2)
C22' Mn' C18' C23' -118.9(3)
C4' Mn' C18' C23' 33.8(2)
C5' Mn' C18' C23' 63.9(3)
C20' Mn' C18' C23' 160.4(2)
C2' Mn' C18' C23' -46.1(3)
C1' Mn' C18' C23' -73.8(4)
C19' Mn' C18' C23' 125.0(3)
C22' C18' C19' C20' -1.4(3)
C23' C18' C19' C20' 172.3(2)
Mn' C18' C19' C20' -61.21(17)
C22' C18' C19' Mn' 59.86(16)
C23' C18' C19' Mn' -126.5(2)
C21' Mn' C19' C20' 38.97(14)
C3' Mn' C19' C20' -170.09(14)
C22' Mn' C19' C20' 82.02(16)
C4' Mn' C19' C20' -128.63(14)
C5' Mn' C19' C20' -87.21(17)
C2' Mn' C19' C20' 145.5(3)
C1' Mn' C19' C20' -46.9(3)
C18' Mn' C19' C20' 119.1(2)
C21' Mn' C19' C18' -80.16(15)
C3' Mn' C19' C18' 70.78(18)
C22' Mn' C19' C18' -37.11(14)
C4' Mn' C19' C18' 112.24(15)
C5' Mn' C19' C18' 153.66(14)
C20' Mn' C19' C18' -119.1(2)
C2' Mn' C19' C18' 26.4(4)
C1' Mn' C19' C18' -166.0(2)
C18' C19' C20' C21' 0.9(3)
Mn' C19' C20' C21' -62.53(15)
C18' C19' C20' C27' -173.3(2)
Mn' C19' C20' C27' 123.3(2)
C18' C19' C20' Mn' 63.39(17)
C21' Mn' C20' C19' -113.9(2)
C3' Mn' C20' C19' 34.0(4)
C22' Mn' C20' C19' -75.18(15)
C4' Mn' C20' C19' 77.06(18)
C5' Mn' C20' C19' 118.98(14)
C2' Mn' C20' C19' -158.10(19)
C1' Mn' C20' C19' 160.98(13)
C18' Mn' C20' C19' -34.83(13)
C3' Mn' C20' C21' 147.8(4)
C22' Mn' C20' C21' 38.71(14)
C4' Mn' C20' C21' -169.06(14)
C5' Mn' C20' C21' -127.13(14)
C2' Mn' C20' C21' -44.2(3)
C1' Mn' C20' C21' -85.14(16)
C19' Mn' C20' C21' 113.9(2)
C18' Mn' C20' C21' 79.05(15)
C21' Mn' C20' C27' 122.1(3)
C3' Mn' C20' C27' -90.1(4)
C22' Mn' C20' C27' 160.8(2)
C4' Mn' C20' C27' -47.0(2)
C5' Mn' C20' C27' -5.0(2)
C2' Mn' C20' C27' 77.9(3)
C1' Mn' C20' C27' 36.9(2)
C19' Mn' C20' C27' -124.0(3)
C18' Mn' C20' C27' -158.9(2)
C19' C20' C21' C22' 0.0(3)
C27' C20' C21' C22' 173.9(2)
Mn' C20' C21' C22' -67.63(16)
C19' C20' C21' Mn' 67.60(16)
C27' C20' C21' Mn' -118.4(2)
C3' Mn' C21' C20' -164.33(18)
C22' Mn' C21' C20' -114.1(2)
C4' Mn' C21' C20' 44.6(5)
C5' Mn' C21' C20' 81.33(17)
C2' Mn' C21' C20' 160.31(13)
C1' Mn' C21' C20' 119.70(14)
C19' Mn' C21' C20' -37.45(13)
C18' Mn' C21' C20' -77.24(14)
C3' Mn' C21' C22' -50.3(3)
C4' Mn' C21' C22' 158.6(4)
C5' Mn' C21' C22' -164.60(14)
C20' Mn' C21' C22' 114.1(2)
C2' Mn' C21' C22' -85.62(16)
C1' Mn' C21' C22' -126.23(14)
C19' Mn' C21' C22' 76.63(15)
C18' Mn' C21' C22' 36.83(13)
C19' C18' C22' C21' 1.3(3)
C23' C18' C22' C21' -172.5(2)
Mn' C18' C22' C21' 64.81(16)
C19' C18' C22' Mn' -63.49(16)
C23' C18' C22' Mn' 122.7(2)
C20' C21' C22' C18' -0.8(3)
Mn' C21' C22' C18' -70.10(17)
C20' C21' C22' Mn' 69.28(16)
C21' Mn' C22' C18' 114.9(2)
C3' Mn' C22' C18' -88.78(16)
C4' Mn' C22' C18' -56.2(3)
C5' Mn' C22' C18' 174.9(4)
C20' Mn' C22' C18' 76.73(15)
C2' Mn' C22' C18' -128.80(14)
C1' Mn' C22' C18' -165.32(13)
C19' Mn' C22' C18' 36.38(13)
C3' Mn' C22' C21' 156.35(13)
C4' Mn' C22' C21' -171.10(17)
C5' Mn' C22' C21' 60.1(5)
C20' Mn' C22' C21' -38.13(14)
C2' Mn' C22' C21' 116.34(14)
C1' Mn' C22' C21' 79.81(17)
C19' Mn' C22' C21' -78.48(15)
C18' Mn' C22' C21' -114.9(2)
C22' C18' C23' C25' -52.3(3)
C19' C18' C23' C25' 135.2(3)
Mn' C18' C23' C25' 36.6(3)
C22' C18' C23' C26' -174.3(3)
C19' C18' C23' C26' 13.2(4)
Mn' C18' C23' C26' -85.4(3)
C22' C18' C23' C24' 67.0(3)
C19' C18' C23' C24' -105.5(3)
Mn' C18' C23' C24' 155.87(19)
C19' C20' C27' C28' -57.9(4)
C21' C20' C27' C28' 129.2(3)
Mn' C20' C27' C28' 40.2(3)
C19' C20' C27' C29' 60.7(3)
C21' C20' C27' C29' -112.2(3)
Mn' C20' C27' C29' 158.8(2)
C19' C20' C27' C30' 179.6(3)
C21' C20' C27' C30' 6.7(4)
Mn' C20' C27' C30' -82.3(3)
